data_7717554
loop_
_publ_author_name
'Patra, Kamaless'
'Brennessel, William W.'
'Matson, Ellen'

_publ_section_title
;
 pKa of Alcohols Dictate their Reactivity with Reduced Uranium-substituted
 Thiomolybdate Clusters
;
_journal_name_full 'Dalton Transactions'
_journal_paper_doi 10.1039/D4DT02803A
_journal_year 2024
_chemical_formula_moiety 'C46 H63 Cl2 Mo3 O S4 U, 1.5(C7 H8)'
_chemical_formula_sum 'C56.5 H75 Cl2 Mo3 O S4 U'
_chemical_formula_weight 1495.15
_space_group_crystal_system monoclinic
_space_group_IT_number 14
_space_group_name_Hall '-P 2ybc'
_space_group_name_H-M_alt 'P 1 21/c 1'
_atom_sites_solution_hydrogens geom
_atom_sites_solution_primary dual
_atom_sites_solution_secondary difmap
_audit_creation_date 2024-09-08
_audit_creation_method
;
Olex2 1.5-ac6-015
(compiled 2023.12.04 svn.r209d9fb2 for Rigaku Oxford Diffraction, GUI svn.r6873)
;
_audit_update_record
;
2024-10-04 deposited with the CCDC.	2024-11-20 downloaded from the CCDC.
;
_cell_angle_alpha 90
_cell_angle_beta 97.3244(8)
_cell_angle_gamma 90
_cell_formula_units_Z 4
_cell_length_a 11.11244(9)
_cell_length_b 20.41551(16)
_cell_length_c 24.6678(2)
_cell_measurement_reflns_used 59473
_cell_measurement_temperature 100.00(10)
_cell_measurement_theta_max 79.9930
_cell_measurement_theta_min 2.7800
_cell_volume 5550.62(8)
_computing_cell_refinement 'CrysAlisPro 1.171.43.118a (Rigaku OD, 2024)'
_computing_data_collection 'CrysAlisPro system (CCD 43.118a 64-bit (release 27-03-2024))'
_computing_data_reduction 'CrysAlisPro 1.171.43.118a (Rigaku OD, 2024)'
_computing_molecular_graphics 'Olex2 1.5-ac6-015 (Dolomanov et al., 2009)'
_computing_publication_material 'Olex2 1.5-ac6-015 (Dolomanov et al., 2009)'
_computing_structure_refinement 'SHELXL 2019/3 (Sheldrick, 2015b)'
_computing_structure_solution 'SHELXT 2018/2 (Sheldrick, 2015a)'
_diffrn_ambient_environment N~2~
_diffrn_ambient_temperature 100.00(10)
_diffrn_detector 'Hybrid Pixel Array Detector'
_diffrn_detector_area_resol_mean 10.0000
_diffrn_detector_type HyPix
_diffrn_measured_fraction_theta_full 0.999
_diffrn_measured_fraction_theta_max 0.986
_diffrn_measurement_details
;
List of Runs (angles in degrees, time in seconds):

  # Type    Start    End  Width  t~exp~   \w     \q     \k     \f   Frames
#--------------------------------------------------------------------------
  1  \w    -63.00  25.00   0.50    0.47    --  -47.28  64.00 -37.00  176
  2  \w   -119.00 -30.00   0.50    0.47    --  -47.28 -64.00-174.00  178
  3  \w     30.00 119.00   0.50    0.47    --   47.28  64.00 -37.00  178
  4  \w    -24.00  65.00   0.50    0.47    --   47.28 -64.00-174.00  178
  5  \w   -163.00 -74.00   0.50    1.90    --  -91.75 -64.00-174.00  178
  6  \w    -63.00 -19.00   0.50    1.90    --  -91.75  64.00 -37.00   88
  7  \w     96.00 178.00   0.50    1.90    --  113.25  64.00 -37.00  164
  8  \w     42.00  89.00   0.50    1.90    --  113.25 -64.00-174.00   94
  9  \w    -86.00 -13.00   0.50    0.47    --  -47.28 125.00  60.00  146
 10  \w    -86.00 -13.00   0.50    0.47    --  -47.28 125.00  60.00  146
 11  \w    -58.00 -19.00   0.50    1.90    --  -91.75  61.00 150.00   78
 12  \w    -58.00 -19.00   0.50    1.90    --  -91.75  61.00  90.00   78
 13  \w     42.00  84.00   0.50    1.90    --  113.25 -61.00 120.00   84
 14  \w     97.00 178.00   0.50    1.90    --  113.25  61.00  60.00  162
 15  \w     97.00 178.00   0.50    1.90    --  113.25  61.00-120.00  162
 16  \w     42.00 118.00   0.50    1.90    --  113.25 -77.00 120.00  152
 17  \w     42.00  84.00   0.50    1.90    --  113.25 -61.00-120.00   84
 18  \w     42.00 118.00   0.50    1.90    --  113.25 -77.00 -60.00  152
 19  \w     42.00 118.00   0.50    1.90    --  113.25 -77.00 -60.00  152
 20  \w    101.00 178.00   0.50    1.90    --  113.25  30.00   0.00  154
 21  \w     42.00  84.00   0.50    1.90    --  113.25 -61.00  60.00   84
 22  \w     95.00 178.00   0.50    1.90    --  113.25 125.00   0.00  166
 23  \w     42.00 106.00   0.50    1.90    --  113.25 -94.00 -60.00  128
 24  \w     42.00  84.00   0.50    1.90    --  113.25 -61.00 -60.00   84
 25  \w     42.00 106.00   0.50    1.90    --  113.25 -94.00 120.00  128
 26  \w     42.00  84.00   0.50    1.90    --  113.25 -61.00  30.00   84
 27  \w     42.00  84.00   0.50    1.90    --  113.25 -61.00 150.00   84
 28  \w     42.00 118.00   0.50    1.90    --  113.25 -77.00 -30.00  152
 29  \w     42.00  84.00   0.50    1.90    --  113.25 -61.00-150.00   84
 30  \w     42.00  84.00   0.50    1.90    --  113.25 -61.00 -30.00   84
 31  \w   -119.00 -32.00   0.50    0.47    --  -47.28 -57.00  90.00  174
 32  \w   -119.00 -25.00   0.50    0.47    --  -47.28 -77.00  30.00  188
 33  \w     25.00 119.00   0.50    0.47    --   47.28  77.00  30.00  188
 34  \w     32.00 119.00   0.50    0.47    --   47.28  57.00 150.00  174
 35  \w     32.00 119.00   0.50    0.47    --   47.28  57.00 -60.00  174
 36  \w     25.00 119.00   0.50    0.47    --   47.28  77.00-150.00  188
 37  \w    101.00 178.00   0.50    1.90    --  113.25  30.00-150.00  154
;
_diffrn_measurement_device 'four-circle diffractometer'
_diffrn_measurement_device_type 'XtaLAB Synergy, Dualflex, HyPix'
_diffrn_measurement_method '\w scans'
_diffrn_orient_matrix_type 'CrysAlisPro convention (1999,Acta A55,543-557)'
_diffrn_orient_matrix_UB_11 -0.1333378000
_diffrn_orient_matrix_UB_12 0.0153808000
_diffrn_orient_matrix_UB_13 -0.0211751000
_diffrn_orient_matrix_UB_21 -0.0008655000
_diffrn_orient_matrix_UB_22 0.0538873000
_diffrn_orient_matrix_UB_23 0.0436145000
_diffrn_orient_matrix_UB_31 0.0414988000
_diffrn_orient_matrix_UB_32 0.0505089000
_diffrn_orient_matrix_UB_33 -0.0401269000
_diffrn_radiation_monochromator mirror
_diffrn_radiation_probe x-ray
_diffrn_radiation_type 'Cu K\a'
_diffrn_radiation_wavelength 1.54184
_diffrn_reflns_av_R_equivalents 0.0516
_diffrn_reflns_av_unetI/netI 0.0271
_diffrn_reflns_Laue_measured_fraction_full 0.999
_diffrn_reflns_Laue_measured_fraction_max 0.986
_diffrn_reflns_limit_h_max 14
_diffrn_reflns_limit_h_min -14
_diffrn_reflns_limit_k_max 26
_diffrn_reflns_limit_k_min -24
_diffrn_reflns_limit_l_max 29
_diffrn_reflns_limit_l_min -31
_diffrn_reflns_number 92991
_diffrn_reflns_point_group_measured_fraction_full 0.999
_diffrn_reflns_point_group_measured_fraction_max 0.986
_diffrn_reflns_theta_full 74.504
_diffrn_reflns_theta_max 80.174
_diffrn_reflns_theta_min 2.819
_diffrn_source 'micro-focus sealed X-ray tube'
_diffrn_source_type 'PhotonJet (Cu) X-ray Source'
_exptl_absorpt_coefficient_mu 16.113
_exptl_absorpt_correction_T_max 1.00000
_exptl_absorpt_correction_T_min 0.32215
_exptl_absorpt_correction_type multi-scan
_exptl_absorpt_process_details
;
CrysAlisPro 1.171.43.118a (Rigaku Oxford Diffraction, 2024)
Empirical absorption correction using spherical harmonics,
implemented in SCALE3 ABSPACK scaling algorithm.
;
_exptl_crystal_colour brown
_exptl_crystal_colour_primary brown
_exptl_crystal_density_diffrn 1.789
_exptl_crystal_description needle
_exptl_crystal_F_000 2952
_exptl_crystal_size_max 0.169
_exptl_crystal_size_mid 0.028
_exptl_crystal_size_min 0.019
_refine_diff_density_max 4.102
_refine_diff_density_min -2.074
_refine_diff_density_rms 0.130
_refine_ls_extinction_method none
_refine_ls_goodness_of_fit_ref 1.052
_refine_ls_hydrogen_treatment constr
_refine_ls_matrix_type full
_refine_ls_number_parameters 662
_refine_ls_number_reflns 11963
_refine_ls_number_restraints 57
_refine_ls_restrained_S_all 1.050
_refine_ls_R_factor_all 0.0307
_refine_ls_R_factor_gt 0.0286
_refine_ls_shift/su_max 0.005
_refine_ls_shift/su_mean 0.000
_refine_ls_structure_factor_coef Fsqd
_refine_ls_weighting_details 'w=1/[\s^2^(Fo^2^)+(0.0302P)^2^+21.9364P] where P=(Fo^2^+2Fc^2^)/3'
_refine_ls_weighting_scheme calc
_refine_ls_wR_factor_gt 0.0704
_refine_ls_wR_factor_ref 0.0713
_reflns_Friedel_coverage 0.000
_reflns_number_gt 11246
_reflns_number_total 11963
_reflns_threshold_expression 'I > 2\s(I)'
_cod_data_source_file d4dt02803a2.cif
_cod_data_source_block matkp26
_cod_original_cell_volume 5550.63(8)
_cod_original_formula_sum 'C56.50 H75 Cl2 Mo3 O S4 U'
_cod_database_code 7717554
_shelx_shelxl_version_number 2019/3
_shelx_space_group_comment
;
The symmetry employed for this shelxl refinement is uniquely defined
by the following loop, which should always be used as a source of
symmetry information in preference to the above space-group names.
They are only intended as comments.
;
_shelx_estimated_absorpt_t_max 0.749
_shelx_estimated_absorpt_t_min 0.172
_olex2_refinement_description
;
1. Fixed Uiso
 At 1.2 times of:
  All C(H) groups
 At 1.5 times of:
  All C(H,H,H) groups
2. Uiso/Uaniso restraints and constraints
Uanis(C60) \\sim Ueq: with sigma of 0.01 and sigma for terminal atoms of 0.02
3. Rigid body (RIGU) restrains
 C54, C56, C58, C60, C55, C57, C59
 with sigma for 1-2 distances of 0.004 and sigma for 1-3 distances of 0.004
4. Same fragment restrains
{C54, C55, C60, C59, C58, C57, C56} sigma for 1-2: 0.02, 1-3: 0.04
as in
{C54, C55, C56, C57, C58, C59, C60}
5. Others
 Fixed Sof: C54(0.5) H54A(0.5) H54B(0.5) H54C(0.5) C55(0.5) C56(0.5) H56(0.5)
 C57(0.5) H57(0.5) C58(0.5) H58(0.5) C59(0.5) H59(0.5) C60(0.5) H60(0.5)
6.a Aromatic/amide H refined with riding coordinates:
 C43(H43), C44(H44), C45(H45), C49(H49), C50(H50), C51(H51), C52(H52),
 C53(H53), C56(H56), C57(H57), C58(H58), C59(H59), C60(H60)
6.b Idealised Me refined as rotating group:
 C6(H6A,H6B,H6C), C7(H7A,H7B,H7C), C8(H8A,H8B,H8C), C9(H9A,H9B,H9C), C10(H10A,
 H10B,H10C), C16(H16A,H16B,H16C), C17(H17A,H17B,H17C), C18(H18A,H18B,H18C),
 C19(H19A,H19B,H19C), C20(H20A,H20B,H20C), C26(H26A,H26B,H26C), C27(H27A,H27B,
 H27C), C28(H28A,H28B,H28C), C29(H29A,H29B,H29C), C30(H30A,H30B,H30C), C36(H36A,
 H36B,H36C), C37(H37A,H37B,H37C), C38(H38A,H38B,H38C), C39(H39A,H39B,H39C),
 C40(H40A,H40B,H40C), C47(H47A,H47B,H47C), C54(H54A,H54B,H54C)
;
_olex2_submission_original_sample_id matkp26
_olex2_submission_special_instructions 'No special instructions were received'
_oxdiff_exptl_absorpt_empirical_details
;
Empirical correction (ABSPACK) includes:
- Absorption correction using spherical harmonics
- Frame scaling
;
_oxdiff_exptl_absorpt_empirical_full_max 2.923
_oxdiff_exptl_absorpt_empirical_full_min 0.774

loop_
_space_group_symop_operation_xyz
'x, y, z'
'-x, y+1/2, -z+1/2'
'-x, -y, -z'
'x, -y-1/2, z-1/2'

loop_
_atom_site_label
_atom_site_type_symbol
_atom_site_fract_x
_atom_site_fract_y
_atom_site_fract_z
_atom_site_U_iso_or_equiv
_atom_site_adp_type
_atom_site_occupancy
_atom_site_site_symmetry_order
_atom_site_calc_flag
_atom_site_refinement_flags_posn
_atom_site_refinement_flags_adp
_atom_site_refinement_flags_occupancy
_atom_site_disorder_assembly
_atom_site_disorder_group
U1 U 0.82291(2) 0.61651(2) 0.33832(2) 0.01557(4) Uani 1 1 d . . . . .
Mo1 Mo 0.88623(3) 0.74975(2) 0.43853(2) 0.01432(6) Uani 1 1 d . . . . .
Mo2 Mo 0.66861(3) 0.75889(2) 0.35891(2) 0.01328(6) Uani 1 1 d . . . . .
Mo3 Mo 0.88306(3) 0.78818(2) 0.32597(2) 0.01413(6) Uani 1 1 d . . . . .
Cl1 Cl 0.83467(10) 0.51853(5) 0.44864(5) 0.0302(2) Uani 1 1 d . . . . .
Cl2 Cl 0.41949(9) 0.50628(5) 0.31029(4) 0.0270(2) Uani 1 1 d . . . . .
S1 S 0.72697(8) 0.67273(4) 0.42169(4) 0.01579(17) Uani 1 1 d . . . . .
S2 S 1.00243(8) 0.70277(4) 0.37362(4) 0.01565(17) Uani 1 1 d . . . . .
S3 S 0.73517(8) 0.71493(4) 0.27575(4) 0.01751(17) Uani 1 1 d . . . . .
S4 S 0.79832(8) 0.84243(4) 0.39521(4) 0.01531(17) Uani 1 1 d . . . . .
O1 O 0.6690(3) 0.54927(14) 0.34898(12) 0.0210(6) Uani 1 1 d . . . . .
C1 C 0.8933(4) 0.4922(2) 0.30804(18) 0.0235(9) Uani 1 1 d . . . . .
C2 C 1.0032(4) 0.5283(2) 0.32218(18) 0.0219(8) Uani 1 1 d . . . . .
C3 C 1.0107(4) 0.5762(2) 0.28110(17) 0.0213(8) Uani 1 1 d . . . . .
C4 C 0.9052(4) 0.5708(2) 0.24231(17) 0.0228(8) Uani 1 1 d . . . . .
C5 C 0.8328(4) 0.5198(2) 0.25962(18) 0.0226(8) Uani 1 1 d . . . . .
C6 C 0.8548(5) 0.4307(2) 0.3337(2) 0.0306(10) Uani 1 1 d . . . . .
H6A H 0.901872 0.425096 0.369750 0.046 Uiso 1 1 calc R U . . .
H6B H 0.868974 0.393185 0.310457 0.046 Uiso 1 1 calc R U . . .
H6C H 0.768284 0.433294 0.337581 0.046 Uiso 1 1 calc R U . . .
C7 C 1.0987(4) 0.5155(2) 0.3700(2) 0.0309(10) Uani 1 1 d . . . . .
H7A H 1.125816 0.557238 0.387085 0.046 Uiso 1 1 calc R U . . .
H7B H 1.167874 0.493103 0.357279 0.046 Uiso 1 1 calc R U . . .
H7C H 1.064674 0.487954 0.396788 0.046 Uiso 1 1 calc R U . . .
C8 C 1.1216(4) 0.6169(2) 0.2759(2) 0.0278(9) Uani 1 1 d . . . . .
H8A H 1.105186 0.662756 0.284316 0.042 Uiso 1 1 calc R U . . .
H8B H 1.142017 0.613757 0.238541 0.042 Uiso 1 1 calc R U . . .
H8C H 1.189734 0.600826 0.301611 0.042 Uiso 1 1 calc R U . . .
C9 C 0.8811(5) 0.6051(2) 0.18801(18) 0.0292(10) Uani 1 1 d . . . . .
H9A H 0.822012 0.640296 0.190347 0.044 Uiso 1 1 calc R U . . .
H9B H 0.848659 0.573638 0.159882 0.044 Uiso 1 1 calc R U . . .
H9C H 0.956930 0.623693 0.178447 0.044 Uiso 1 1 calc R U . . .
C10 C 0.7159(4) 0.4950(3) 0.2294(2) 0.0330(10) Uani 1 1 d . . . . .
H10A H 0.657354 0.487509 0.255252 0.050 Uiso 1 1 calc R U . . .
H10B H 0.730811 0.453815 0.210953 0.050 Uiso 1 1 calc R U . . .
H10C H 0.683310 0.527529 0.202178 0.050 Uiso 1 1 calc R U . . .
C11 C 1.0644(4) 0.7712(2) 0.49738(17) 0.0227(8) Uani 1 1 d . . . . .
C12 C 1.0262(4) 0.7060(2) 0.50794(17) 0.0236(9) Uani 1 1 d . . . . .
C13 C 0.9145(4) 0.7103(2) 0.52921(17) 0.0270(9) Uani 1 1 d . . . . .
C14 C 0.8806(4) 0.7768(2) 0.53081(17) 0.0253(9) Uani 1 1 d . . . . .
C15 C 0.9744(4) 0.8151(2) 0.51157(17) 0.0229(8) Uani 1 1 d . . . . .
C16 C 1.1847(4) 0.7880(3) 0.4796(2) 0.0317(10) Uani 1 1 d . . . . .
H16A H 1.196488 0.762279 0.447125 0.048 Uiso 1 1 calc R U . . .
H16B H 1.249633 0.778027 0.509127 0.048 Uiso 1 1 calc R U . . .
H16C H 1.186572 0.834806 0.470767 0.048 Uiso 1 1 calc R U . . .
C17 C 1.0994(5) 0.6450(2) 0.5027(2) 0.0354(11) Uani 1 1 d . . . . .
H17A H 1.044684 0.607426 0.495683 0.053 Uiso 1 1 calc R U . . .
H17B H 1.153798 0.637717 0.536641 0.053 Uiso 1 1 calc R U . . .
H17C H 1.147437 0.649998 0.472264 0.053 Uiso 1 1 calc R U . . .
C18 C 0.8475(6) 0.6542(3) 0.5513(2) 0.0426(13) Uani 1 1 d . . . . .
H18A H 0.760345 0.663562 0.546454 0.064 Uiso 1 1 calc R U . . .
H18B H 0.876016 0.648412 0.590253 0.064 Uiso 1 1 calc R U . . .
H18C H 0.862682 0.613968 0.531515 0.064 Uiso 1 1 calc R U . . .
C19 C 0.7748(5) 0.8043(4) 0.5555(2) 0.0463(15) Uani 1 1 d . . . . .
H19A H 0.749666 0.845808 0.537487 0.069 Uiso 1 1 calc R U . . .
H19B H 0.798519 0.812006 0.594604 0.069 Uiso 1 1 calc R U . . .
H19C H 0.707194 0.773202 0.550470 0.069 Uiso 1 1 calc R U . . .
C20 C 0.9830(5) 0.8884(2) 0.5139(2) 0.0353(11) Uani 1 1 d . . . . .
H20A H 1.046441 0.903197 0.492495 0.053 Uiso 1 1 calc R U . . .
H20B H 1.003113 0.902466 0.551923 0.053 Uiso 1 1 calc R U . . .
H20C H 0.905024 0.907518 0.498640 0.053 Uiso 1 1 calc R U . . .
C21 C 0.4958(3) 0.80373(18) 0.30899(16) 0.0168(7) Uani 1 1 d . . . . .
C22 C 0.5137(3) 0.8360(2) 0.36029(17) 0.0196(8) Uani 1 1 d . . . . .
C23 C 0.4996(3) 0.7890(2) 0.40183(16) 0.0198(8) Uani 1 1 d . . . . .
C24 C 0.4676(3) 0.7283(2) 0.37600(16) 0.0185(8) Uani 1 1 d . . . . .
C25 C 0.4691(3) 0.73623(19) 0.31902(16) 0.0165(7) Uani 1 1 d . . . . .
C26 C 0.4916(4) 0.8340(2) 0.25334(18) 0.0265(9) Uani 1 1 d . . . . .
H26A H 0.529327 0.877470 0.256665 0.040 Uiso 1 1 calc R U . . .
H26B H 0.406986 0.838217 0.236778 0.040 Uiso 1 1 calc R U . . .
H26C H 0.535769 0.806169 0.230234 0.040 Uiso 1 1 calc R U . . .
C27 C 0.5278(4) 0.9087(2) 0.3690(2) 0.0290(10) Uani 1 1 d . . . . .
H27A H 0.581752 0.916995 0.402907 0.043 Uiso 1 1 calc R U . . .
H27B H 0.448163 0.928266 0.371591 0.043 Uiso 1 1 calc R U . . .
H27C H 0.562498 0.928181 0.338169 0.043 Uiso 1 1 calc R U . . .
C28 C 0.5023(4) 0.8041(3) 0.46143(19) 0.0324(11) Uani 1 1 d . . . . .
H28A H 0.523633 0.764393 0.482891 0.049 Uiso 1 1 calc R U . . .
H28B H 0.422138 0.819465 0.468410 0.049 Uiso 1 1 calc R U . . .
H28C H 0.562773 0.838181 0.471964 0.049 Uiso 1 1 calc R U . . .
C29 C 0.4285(4) 0.6676(2) 0.40277(19) 0.0261(9) Uani 1 1 d . . . . .
H29A H 0.454158 0.629046 0.383582 0.039 Uiso 1 1 calc R U . . .
H29B H 0.339914 0.667507 0.401311 0.039 Uiso 1 1 calc R U . . .
H29C H 0.465619 0.666527 0.440988 0.039 Uiso 1 1 calc R U . . .
C30 C 0.4344(4) 0.6859(2) 0.27561(18) 0.0239(8) Uani 1 1 d . . . . .
H30A H 0.472415 0.696679 0.243018 0.036 Uiso 1 1 calc R U . . .
H30B H 0.345971 0.685479 0.266269 0.036 Uiso 1 1 calc R U . . .
H30C H 0.461991 0.642624 0.289171 0.036 Uiso 1 1 calc R U . . .
C31 C 0.9837(4) 0.8095(2) 0.24833(17) 0.0212(8) Uani 1 1 d . . . . .
C32 C 1.0689(4) 0.8271(2) 0.29388(18) 0.0221(8) Uani 1 1 d . . . . .
C33 C 1.0171(4) 0.8787(2) 0.32233(18) 0.0243(9) Uani 1 1 d . . . . .
C34 C 0.9028(4) 0.8954(2) 0.29248(17) 0.0212(8) Uani 1 1 d . . . . .
C35 C 0.8819(4) 0.8527(2) 0.24728(16) 0.0194(8) Uani 1 1 d . . . . .
C36 C 1.0038(5) 0.7658(2) 0.2015(2) 0.0339(11) Uani 1 1 d . . . . .
H36A H 1.076023 0.738766 0.211732 0.051 Uiso 1 1 calc R U . . .
H36B H 1.015471 0.792573 0.169605 0.051 Uiso 1 1 calc R U . . .
H36C H 0.932970 0.737358 0.192468 0.051 Uiso 1 1 calc R U . . .
C37 C 1.1936(4) 0.7998(2) 0.3077(2) 0.0349(11) Uani 1 1 d . . . . .
H37A H 1.198571 0.775919 0.342433 0.052 Uiso 1 1 calc R U . . .
H37B H 1.252715 0.835619 0.311157 0.052 Uiso 1 1 calc R U . . .
H37C H 1.211348 0.769829 0.278739 0.052 Uiso 1 1 calc R U . . .
C38 C 1.0803(5) 0.9175(3) 0.3694(2) 0.0374(12) Uani 1 1 d . . . . .
H38A H 1.022429 0.928139 0.394941 0.056 Uiso 1 1 calc R U . . .
H38B H 1.112637 0.958016 0.355705 0.056 Uiso 1 1 calc R U . . .
H38C H 1.146994 0.891460 0.388322 0.056 Uiso 1 1 calc R U . . .
C39 C 0.8291(5) 0.9542(2) 0.3027(2) 0.0311(10) Uani 1 1 d . . . . .
H39A H 0.743578 0.945828 0.289382 0.047 Uiso 1 1 calc R U . . .
H39B H 0.857580 0.991954 0.283400 0.047 Uiso 1 1 calc R U . . .
H39C H 0.837773 0.963303 0.341997 0.047 Uiso 1 1 calc R U . . .
C40 C 0.7795(4) 0.8558(2) 0.20127(18) 0.0283(9) Uani 1 1 d . . . . .
H40A H 0.750267 0.811420 0.191991 0.043 Uiso 1 1 calc R U . . .
H40B H 0.808193 0.876031 0.169250 0.043 Uiso 1 1 calc R U . . .
H40C H 0.713126 0.882055 0.212572 0.043 Uiso 1 1 calc R U . . .
C41 C 0.6211(4) 0.51198(19) 0.38417(17) 0.0205(8) Uani 1 1 d . . . . .
C42 C 0.6837(4) 0.4931(2) 0.43467(18) 0.0244(9) Uani 1 1 d . . . . .
C43 C 0.6332(5) 0.4552(2) 0.47201(19) 0.0299(10) Uani 1 1 d . . . . .
H43 H 0.678973 0.444361 0.506019 0.036 Uiso 1 1 calc R U . . .
C44 C 0.5149(5) 0.4327(2) 0.4597(2) 0.0339(11) Uani 1 1 d . . . . .
H44 H 0.478946 0.406926 0.485325 0.041 Uiso 1 1 calc R U . . .
C45 C 0.4496(4) 0.4484(2) 0.4094(2) 0.0287(9) Uani 1 1 d . . . . .
H45 H 0.369152 0.432601 0.400206 0.034 Uiso 1 1 calc R U . . .
C46 C 0.5026(4) 0.4871(2) 0.37301(18) 0.0217(8) Uani 1 1 d . . . . .
C47 C 0.3740(7) 0.5861(3) 0.1567(3) 0.0545(16) Uani 1 1 d . . . . .
H47A H 0.451620 0.566216 0.150898 0.082 Uiso 1 1 calc R U . . .
H47B H 0.307488 0.562080 0.135562 0.082 Uiso 1 1 calc R U . . .
H47C H 0.364514 0.584289 0.195597 0.082 Uiso 1 1 calc R U . . .
C48 C 0.3716(5) 0.6562(3) 0.13825(19) 0.0371(11) Uani 1 1 d . . . . .
C49 C 0.4768(5) 0.6886(3) 0.1291(2) 0.0376(11) Uani 1 1 d . . . . .
H49 H 0.551724 0.665628 0.132811 0.045 Uiso 1 1 calc R U . . .
C50 C 0.4737(5) 0.7542(3) 0.1145(2) 0.0362(11) Uani 1 1 d . . . . .
H50 H 0.546286 0.775386 0.107418 0.043 Uiso 1 1 calc R U . . .
C51 C 0.3664(5) 0.7894(3) 0.1100(2) 0.0359(11) Uani 1 1 d . . . . .
H51 H 0.364829 0.834595 0.100829 0.043 Uiso 1 1 calc R U . . .
C52 C 0.2616(5) 0.7572(3) 0.1192(2) 0.0396(12) Uani 1 1 d . . . . .
H52 H 0.187125 0.780559 0.116331 0.048 Uiso 1 1 calc R U . . .
C53 C 0.2639(5) 0.6914(3) 0.1325(2) 0.0385(12) Uani 1 1 d . . . . .
H53 H 0.190449 0.669883 0.137831 0.046 Uiso 1 1 calc R U . . .
C54 C 0.315(3) 0.989(2) 0.4810(17) 0.070(10) Uani 0.5 1 d D . P A -1
H54A H 0.273878 1.004717 0.511259 0.105 Uiso 0.5 1 calc R U P A -1
H54B H 0.295791 0.942478 0.474312 0.105 Uiso 0.5 1 calc R U P A -1
H54C H 0.287787 1.014223 0.447962 0.105 Uiso 0.5 1 calc R U P A -1
C55 C 0.4474(9) 0.9966(5) 0.4951(4) 0.0346(19) Uani 0.5 1 d D . P A -1
C56 C 0.5139(18) 1.0420(13) 0.4695(12) 0.037(4) Uani 0.5 1 d D . P A -1
H56 H 0.473104 1.067823 0.440786 0.045 Uiso 0.5 1 calc R U P A -1
C57 C 0.6343(11) 1.0511(6) 0.4836(5) 0.046(2) Uani 0.5 1 d D . P A -1
H57 H 0.675646 1.083821 0.465771 0.055 Uiso 0.5 1 calc R U P A -1
C58 C 0.698(3) 1.0127(17) 0.5244(15) 0.051(6) Uani 0.5 1 d D . P A -1
H58 H 0.782920 1.018416 0.534710 0.061 Uiso 0.5 1 calc R U P A -1
C59 C 0.6331(11) 0.9657(6) 0.5494(5) 0.047(2) Uani 0.5 1 d D . P A -1
H59 H 0.673563 0.939496 0.577888 0.057 Uiso 0.5 1 calc R U P A -1
C60 C 0.5134(18) 0.9568(15) 0.5337(12) 0.039(4) Uani 0.5 1 d D U P A -1
H60 H 0.472881 0.922101 0.549663 0.047 Uiso 0.5 1 calc R U P A -1

loop_
_atom_site_aniso_label
_atom_site_aniso_U_11
_atom_site_aniso_U_22
_atom_site_aniso_U_33
_atom_site_aniso_U_23
_atom_site_aniso_U_13
_atom_site_aniso_U_12
U1 0.01394(7) 0.01299(7) 0.02004(7) -0.00115(4) 0.00315(5) 0.00094(4)
Mo1 0.01261(13) 0.01448(14) 0.01559(13) 0.00081(10) 0.00079(10) 0.00051(10)
Mo2 0.01016(13) 0.01219(13) 0.01762(14) 0.00007(10) 0.00232(10) 0.00129(10)
Mo3 0.01294(13) 0.01258(13) 0.01756(14) 0.00293(10) 0.00464(11) 0.00149(10)
Cl1 0.0275(5) 0.0211(5) 0.0389(6) 0.0007(4) -0.0079(4) 0.0031(4)
Cl2 0.0245(5) 0.0228(5) 0.0322(5) -0.0007(4) -0.0017(4) -0.0052(4)
S1 0.0142(4) 0.0136(4) 0.0195(4) 0.0014(3) 0.0020(3) 0.0003(3)
S2 0.0130(4) 0.0146(4) 0.0195(4) 0.0021(3) 0.0027(3) 0.0011(3)
S3 0.0164(4) 0.0169(4) 0.0197(4) 0.0007(3) 0.0038(3) 0.0025(3)
S4 0.0141(4) 0.0123(4) 0.0197(4) -0.0002(3) 0.0030(3) 0.0002(3)
O1 0.0184(14) 0.0178(13) 0.0270(15) 0.0010(11) 0.0040(11) -0.0040(11)
C1 0.026(2) 0.0149(19) 0.031(2) -0.0043(16) 0.0116(17) 0.0014(16)
C2 0.0187(19) 0.0160(18) 0.033(2) -0.0012(16) 0.0094(17) 0.0067(15)
C3 0.022(2) 0.0169(19) 0.026(2) -0.0024(16) 0.0080(16) 0.0010(15)
C4 0.025(2) 0.0194(19) 0.025(2) -0.0043(16) 0.0071(16) 0.0013(16)
C5 0.021(2) 0.0189(19) 0.029(2) -0.0080(16) 0.0071(17) -0.0020(15)
C6 0.039(3) 0.0125(19) 0.043(3) 0.0010(18) 0.014(2) 0.0042(18)
C7 0.024(2) 0.028(2) 0.039(3) 0.007(2) 0.0000(19) 0.0129(18)
C8 0.024(2) 0.025(2) 0.037(2) -0.0042(18) 0.0124(19) 0.0001(17)
C9 0.039(3) 0.026(2) 0.024(2) -0.0024(17) 0.0059(19) -0.0012(19)
C10 0.030(2) 0.036(3) 0.033(2) -0.013(2) 0.0031(19) -0.005(2)
C11 0.0178(19) 0.028(2) 0.0207(19) 0.0001(16) -0.0019(15) -0.0004(16)
C12 0.025(2) 0.024(2) 0.0191(19) 0.0043(16) -0.0072(16) 0.0027(17)
C13 0.031(2) 0.035(2) 0.0145(18) 0.0024(17) -0.0012(16) -0.0085(19)
C14 0.020(2) 0.039(2) 0.0170(18) -0.0071(17) 0.0000(15) -0.0007(18)
C15 0.023(2) 0.024(2) 0.0199(19) -0.0052(16) -0.0061(16) -0.0004(16)
C16 0.019(2) 0.042(3) 0.032(2) 0.002(2) -0.0028(18) -0.0061(19)
C17 0.043(3) 0.028(2) 0.031(2) -0.0017(19) -0.010(2) 0.011(2)
C18 0.057(3) 0.050(3) 0.020(2) 0.008(2) 0.000(2) -0.024(3)
C19 0.028(3) 0.087(5) 0.025(2) -0.015(3) 0.003(2) 0.009(3)
C20 0.046(3) 0.022(2) 0.034(3) -0.0067(19) -0.009(2) 0.002(2)
C21 0.0107(16) 0.0150(17) 0.0244(19) 0.0018(15) 0.0010(14) 0.0029(14)
C22 0.0097(17) 0.0200(19) 0.029(2) -0.0024(16) 0.0020(15) 0.0036(14)
C23 0.0103(17) 0.028(2) 0.0216(19) -0.0006(16) 0.0030(14) 0.0030(15)
C24 0.0116(17) 0.0217(19) 0.0230(19) 0.0025(15) 0.0047(14) 0.0031(14)
C25 0.0092(16) 0.0159(18) 0.0241(19) -0.0001(15) 0.0012(14) 0.0021(13)
C26 0.020(2) 0.031(2) 0.028(2) 0.0090(18) 0.0022(17) 0.0025(17)
C27 0.025(2) 0.015(2) 0.046(3) -0.0065(18) 0.0018(19) 0.0052(16)
C28 0.016(2) 0.054(3) 0.028(2) -0.011(2) 0.0035(17) 0.002(2)
C29 0.019(2) 0.028(2) 0.032(2) 0.0097(18) 0.0032(17) -0.0026(17)
C30 0.020(2) 0.023(2) 0.029(2) -0.0043(17) 0.0027(16) -0.0014(16)
C31 0.023(2) 0.0169(18) 0.026(2) 0.0048(16) 0.0126(16) -0.0005(15)
C32 0.0168(19) 0.0177(19) 0.033(2) 0.0110(16) 0.0097(16) -0.0002(15)
C33 0.025(2) 0.022(2) 0.027(2) 0.0044(16) 0.0055(17) -0.0064(16)
C34 0.024(2) 0.0174(18) 0.024(2) 0.0078(15) 0.0105(16) 0.0030(16)
C35 0.0179(18) 0.0198(19) 0.0219(19) 0.0084(15) 0.0076(15) 0.0019(15)
C36 0.046(3) 0.024(2) 0.036(3) 0.0024(19) 0.023(2) 0.002(2)
C37 0.015(2) 0.033(2) 0.057(3) 0.015(2) 0.007(2) 0.0010(18)
C38 0.045(3) 0.033(3) 0.034(3) -0.001(2) 0.004(2) -0.020(2)
C39 0.045(3) 0.0143(19) 0.039(3) 0.0078(18) 0.021(2) 0.0065(18)
C40 0.029(2) 0.034(2) 0.022(2) 0.0110(18) 0.0045(17) 0.0048(19)
C41 0.025(2) 0.0149(18) 0.0221(19) 0.0001(15) 0.0060(16) 0.0060(15)
C42 0.025(2) 0.020(2) 0.028(2) -0.0029(16) 0.0023(17) 0.0046(16)
C43 0.038(3) 0.029(2) 0.023(2) 0.0063(18) 0.0061(19) 0.012(2)
C44 0.034(3) 0.032(2) 0.039(3) 0.012(2) 0.018(2) 0.008(2)
C45 0.025(2) 0.022(2) 0.040(3) 0.0042(18) 0.0095(19) 0.0037(17)
C46 0.0206(19) 0.0166(19) 0.029(2) -0.0017(16) 0.0066(16) 0.0006(15)
C47 0.081(5) 0.038(3) 0.049(3) -0.006(3) 0.027(3) -0.013(3)
C48 0.053(3) 0.037(3) 0.023(2) -0.0033(19) 0.013(2) -0.003(2)
C49 0.040(3) 0.043(3) 0.032(2) -0.006(2) 0.011(2) 0.004(2)
C50 0.038(3) 0.041(3) 0.030(2) -0.006(2) 0.009(2) -0.011(2)
C51 0.048(3) 0.031(3) 0.028(2) 0.0014(19) 0.004(2) -0.001(2)
C52 0.037(3) 0.053(3) 0.029(2) 0.008(2) 0.006(2) 0.002(2)
C53 0.040(3) 0.050(3) 0.026(2) -0.001(2) 0.008(2) -0.010(2)
C54 0.030(6) 0.075(17) 0.10(2) -0.045(13) 0.003(9) 0.002(8)
C55 0.037(4) 0.027(4) 0.040(5) -0.012(4) 0.005(4) -0.002(4)
C56 0.049(7) 0.021(6) 0.042(8) -0.006(5) 0.006(7) -0.001(7)
C57 0.051(6) 0.040(6) 0.047(6) -0.007(5) 0.009(5) -0.014(5)
C58 0.047(10) 0.049(11) 0.053(10) -0.013(8) -0.007(8) -0.001(8)
C59 0.063(6) 0.037(5) 0.039(6) -0.006(4) -0.004(5) 0.015(5)
C60 0.055(6) 0.029(6) 0.034(6) -0.006(5) 0.014(6) 0.006(6)

loop_
_atom_type_symbol
_atom_type_description
_atom_type_scat_dispersion_real
_atom_type_scat_dispersion_imag
_atom_type_scat_source
C C 0.0181 0.0091 'International Tables Vol C Tables 4.2.6.8 and 6.1.1.4'
H H 0.0000 0.0000 'International Tables Vol C Tables 4.2.6.8 and 6.1.1.4'
Cl Cl 0.3639 0.7018 'International Tables Vol C Tables 4.2.6.8 and 6.1.1.4'
Mo Mo -0.0483 2.7339 'International Tables Vol C Tables 4.2.6.8 and 6.1.1.4'
O O 0.0492 0.0322 'International Tables Vol C Tables 4.2.6.8 and 6.1.1.4'
S S 0.3331 0.5567 'International Tables Vol C Tables 4.2.6.8 and 6.1.1.4'
U U -4.3638 13.4090 'International Tables Vol C Tables 4.2.6.8 and 6.1.1.4'

loop_
_exptl_crystal_face_index_h
_exptl_crystal_face_index_k
_exptl_crystal_face_index_l
_exptl_crystal_face_perp_dist
0 -11 -9 0.0093
0 11 9 0.0093
0 9 -11 0.0041
1 -9 11 0.0147
-7 -1 2 0.0987
7 0 -2 0.0661

loop_
_geom_angle_atom_site_label_1
_geom_angle_atom_site_label_2
_geom_angle_atom_site_label_3
_geom_angle
_geom_angle_site_symmetry_1
_geom_angle_site_symmetry_3
_geom_angle_publ_flag
S1 U1 S2 79.93(3) . . ?
S1 U1 C1 138.21(9) . . ?
S1 U1 C2 138.94(9) . . ?
S1 U1 C3 155.18(9) . . ?
S1 U1 C4 172.15(9) . . ?
S1 U1 C5 152.99(9) . . ?
S2 U1 C1 117.14(9) . . ?
S2 U1 C2 87.27(9) . . ?
S2 U1 C3 77.72(9) . . ?
S2 U1 C4 100.41(9) . . ?
S2 U1 C5 126.21(9) . . ?
S3 U1 S1 88.25(3) . . ?
S3 U1 S2 84.01(3) . . ?
S3 U1 C1 129.15(10) . . ?
S3 U1 C2 129.21(9) . . ?
S3 U1 C3 99.96(9) . . ?
S3 U1 C4 84.00(9) . . ?
S3 U1 C5 100.17(10) . . ?
O1 U1 S1 77.78(8) . . ?
O1 U1 S2 154.33(8) . . ?
O1 U1 S3 107.74(8) . . ?
O1 U1 C1 73.57(11) . . ?
O1 U1 C2 101.35(11) . . ?
O1 U1 C3 120.79(11) . . ?
O1 U1 C4 103.42(11) . . ?
O1 U1 C5 75.21(11) . . ?
C1 U1 C3 48.83(12) . . ?
C1 U1 C4 48.53(12) . . ?
C2 U1 C1 29.91(12) . . ?
C2 U1 C3 29.61(12) . . ?
C2 U1 C4 48.73(13) . . ?
C2 U1 C5 48.86(13) . . ?
C3 U1 C4 29.41(12) . . ?
C5 U1 C1 29.37(13) . . ?
C5 U1 C3 48.59(12) . . ?
C5 U1 C4 29.37(12) . . ?
S1 Mo1 S2 94.12(3) . . ?
S4 Mo1 S1 101.49(3) . . ?
S4 Mo1 S2 104.50(3) . . ?
S4 Mo1 C11 113.90(11) . . ?
S4 Mo1 C12 148.02(11) . . ?
S4 Mo1 C13 135.26(12) . . ?
S4 Mo1 C14 101.11(12) . . ?
S4 Mo1 C15 89.99(11) . . ?
C11 Mo1 S1 141.98(11) . . ?
C11 Mo1 S2 90.24(11) . . ?
C11 Mo1 C13 58.44(15) . . ?
C11 Mo1 C14 58.71(15) . . ?
C11 Mo1 C15 35.21(15) . . ?
C12 Mo1 S1 106.72(11) . . ?
C12 Mo1 S2 88.36(11) . . ?
C12 Mo1 C11 35.60(15) . . ?
C12 Mo1 C13 34.94(16) . . ?
C12 Mo1 C14 58.53(15) . . ?
C12 Mo1 C15 58.87(15) . . ?
C13 Mo1 S1 86.89(11) . . ?
C13 Mo1 S2 118.78(12) . . ?
C14 Mo1 S1 102.39(11) . . ?
C14 Mo1 S2 145.96(11) . . ?
C14 Mo1 C13 34.83(16) . . ?
C14 Mo1 C15 35.45(15) . . ?
C15 Mo1 S1 137.82(11) . . ?
C15 Mo1 S2 122.30(11) . . ?
C15 Mo1 C13 58.40(15) . . ?
S1 Mo2 S3 100.88(3) . . ?
S1 Mo2 C24 82.89(10) . . ?
S4 Mo2 S1 100.76(3) . . ?
S4 Mo2 S3 110.64(3) . . ?
S4 Mo2 C23 97.23(10) . . ?
S4 Mo2 C24 131.54(10) . . ?
S4 Mo2 C25 143.69(9) . . ?
C21 Mo2 S1 140.52(10) . . ?
C21 Mo2 S3 91.03(10) . . ?
C21 Mo2 S4 110.00(10) . . ?
C21 Mo2 C22 35.37(14) . . ?
C21 Mo2 C23 58.94(14) . . ?
C21 Mo2 C24 58.30(13) . . ?
C21 Mo2 C25 35.72(13) . . ?
C22 Mo2 S1 129.00(11) . . ?
C22 Mo2 S3 124.28(11) . . ?
C22 Mo2 S4 85.53(10) . . ?
C22 Mo2 C23 35.45(14) . . ?
C22 Mo2 C24 58.05(14) . . ?
C22 Mo2 C25 58.82(13) . . ?
C23 Mo2 S1 93.85(10) . . ?
C23 Mo2 S3 145.07(10) . . ?
C23 Mo2 C24 34.63(14) . . ?
C23 Mo2 C25 58.40(14) . . ?
C24 Mo2 S3 116.06(10) . . ?
C25 Mo2 S1 106.92(10) . . ?
C25 Mo2 S3 86.93(10) . . ?
C25 Mo2 C24 34.61(13) . . ?
S2 Mo3 S3 95.60(3) . . ?
S2 Mo3 C32 87.57(10) . . ?
S4 Mo3 S2 103.62(3) . . ?
S4 Mo3 S3 110.74(3) . . ?
S4 Mo3 C31 141.07(10) . . ?
S4 Mo3 C32 121.40(11) . . ?
S4 Mo3 C33 88.39(11) . . ?
S4 Mo3 C34 83.11(10) . . ?
S4 Mo3 C35 112.30(10) . . ?
C31 Mo3 S2 103.87(10) . . ?
C31 Mo3 S3 93.39(11) . . ?
C31 Mo3 C32 34.27(15) . . ?
C31 Mo3 C33 57.79(15) . . ?
C32 Mo3 S3 125.36(11) . . ?
C33 Mo3 S2 105.81(11) . . ?
C33 Mo3 S3 147.16(11) . . ?
C33 Mo3 C32 34.44(15) . . ?
C34 Mo3 S2 140.68(11) . . ?
C34 Mo3 S3 118.52(11) . . ?
C34 Mo3 C31 58.25(14) . . ?
C34 Mo3 C32 57.56(14) . . ?
C34 Mo3 C33 34.99(15) . . ?
C35 Mo3 S2 139.15(10) . . ?
C35 Mo3 S3 89.53(11) . . ?
C35 Mo3 C31 35.28(14) . . ?
C35 Mo3 C32 57.54(14) . . ?
C35 Mo3 C33 58.02(15) . . ?
C35 Mo3 C34 34.91(15) . . ?
Mo1 S1 U1 93.29(3) . . ?
Mo1 S1 Mo2 76.02(3) . . ?
Mo2 S1 U1 85.39(3) . . ?
Mo1 S2 U1 92.15(3) . . ?
Mo1 S2 Mo3 73.99(3) . . ?
Mo3 S2 U1 88.66(3) . . ?
Mo2 S3 U1 85.27(3) . . ?
Mo2 S3 Mo3 66.69(3) . . ?
Mo3 S3 U1 89.71(3) . . ?
Mo1 S4 Mo2 77.57(3) . . ?
Mo1 S4 Mo3 76.41(3) . . ?
Mo3 S4 Mo2 70.11(3) . . ?
C41 O1 U1 144.3(3) . . ?
C2 C1 U1 74.0(2) . . ?
C2 C1 C6 127.8(4) . . ?
C5 C1 U1 75.1(2) . . ?
C5 C1 C2 107.5(4) . . ?
C5 C1 C6 124.2(4) . . ?
C6 C1 U1 123.2(3) . . ?
C1 C2 U1 76.1(2) . . ?
C1 C2 C7 126.6(4) . . ?
C3 C2 U1 76.3(2) . . ?
C3 C2 C1 107.9(4) . . ?
C3 C2 C7 125.4(4) . . ?
C7 C2 U1 116.9(3) . . ?
C2 C3 U1 74.1(2) . . ?
C2 C3 C4 108.0(4) . . ?
C2 C3 C8 124.4(4) . . ?
C4 C3 U1 75.9(2) . . ?
C4 C3 C8 126.9(4) . . ?
C8 C3 U1 123.6(3) . . ?
C3 C4 U1 74.7(2) . . ?
C3 C4 C9 127.0(4) . . ?
C5 C4 U1 74.4(2) . . ?
C5 C4 C3 107.8(4) . . ?
C5 C4 C9 124.5(4) . . ?
C9 C4 U1 123.8(3) . . ?
C1 C5 U1 75.5(2) . . ?
C1 C5 C4 108.7(4) . . ?
C1 C5 C10 125.1(4) . . ?
C4 C5 U1 76.2(2) . . ?
C4 C5 C10 126.0(4) . . ?
C10 C5 U1 118.5(3) . . ?
C1 C6 H6A 109.5 . . ?
C1 C6 H6B 109.5 . . ?
C1 C6 H6C 109.5 . . ?
H6A C6 H6B 109.5 . . ?
H6A C6 H6C 109.5 . . ?
H6B C6 H6C 109.5 . . ?
C2 C7 H7A 109.5 . . ?
C2 C7 H7B 109.5 . . ?
C2 C7 H7C 109.5 . . ?
H7A C7 H7B 109.5 . . ?
H7A C7 H7C 109.5 . . ?
H7B C7 H7C 109.5 . . ?
C3 C8 H8A 109.5 . . ?
C3 C8 H8B 109.5 . . ?
C3 C8 H8C 109.5 . . ?
H8A C8 H8B 109.5 . . ?
H8A C8 H8C 109.5 . . ?
H8B C8 H8C 109.5 . . ?
C4 C9 H9A 109.5 . . ?
C4 C9 H9B 109.5 . . ?
C4 C9 H9C 109.5 . . ?
H9A C9 H9B 109.5 . . ?
H9A C9 H9C 109.5 . . ?
H9B C9 H9C 109.5 . . ?
C5 C10 H10A 109.5 . . ?
C5 C10 H10B 109.5 . . ?
C5 C10 H10C 109.5 . . ?
H10A C10 H10B 109.5 . . ?
H10A C10 H10C 109.5 . . ?
H10B C10 H10C 109.5 . . ?
C12 C11 Mo1 72.1(2) . . ?
C12 C11 C16 124.3(4) . . ?
C15 C11 Mo1 72.8(2) . . ?
C15 C11 C12 108.0(4) . . ?
C15 C11 C16 127.5(4) . . ?
C16 C11 Mo1 125.2(3) . . ?
C11 C12 Mo1 72.3(2) . . ?
C11 C12 C17 125.4(4) . . ?
C13 C12 Mo1 73.4(2) . . ?
C13 C12 C11 107.8(4) . . ?
C13 C12 C17 126.6(4) . . ?
C17 C12 Mo1 124.8(3) . . ?
C12 C13 Mo1 71.7(2) . . ?
C12 C13 C18 125.9(5) . . ?
C14 C13 Mo1 72.2(2) . . ?
C14 C13 C12 108.7(4) . . ?
C14 C13 C18 125.2(5) . . ?
C18 C13 Mo1 126.2(3) . . ?
C13 C14 Mo1 73.0(2) . . ?
C13 C14 C15 108.0(4) . . ?
C13 C14 C19 126.7(5) . . ?
C15 C14 Mo1 72.4(2) . . ?
C15 C14 C19 124.8(5) . . ?
C19 C14 Mo1 126.8(3) . . ?
C11 C15 Mo1 72.0(2) . . ?
C11 C15 C14 107.5(4) . . ?
C11 C15 C20 126.6(4) . . ?
C14 C15 Mo1 72.2(2) . . ?
C14 C15 C20 125.4(4) . . ?
C20 C15 Mo1 127.8(3) . . ?
C11 C16 H16A 109.5 . . ?
C11 C16 H16B 109.5 . . ?
C11 C16 H16C 109.5 . . ?
H16A C16 H16B 109.5 . . ?
H16A C16 H16C 109.5 . . ?
H16B C16 H16C 109.5 . . ?
C12 C17 H17A 109.5 . . ?
C12 C17 H17B 109.5 . . ?
C12 C17 H17C 109.5 . . ?
H17A C17 H17B 109.5 . . ?
H17A C17 H17C 109.5 . . ?
H17B C17 H17C 109.5 . . ?
C13 C18 H18A 109.5 . . ?
C13 C18 H18B 109.5 . . ?
C13 C18 H18C 109.5 . . ?
H18A C18 H18B 109.5 . . ?
H18A C18 H18C 109.5 . . ?
H18B C18 H18C 109.5 . . ?
C14 C19 H19A 109.5 . . ?
C14 C19 H19B 109.5 . . ?
C14 C19 H19C 109.5 . . ?
H19A C19 H19B 109.5 . . ?
H19A C19 H19C 109.5 . . ?
H19B C19 H19C 109.5 . . ?
C15 C20 H20A 109.5 . . ?
C15 C20 H20B 109.5 . . ?
C15 C20 H20C 109.5 . . ?
H20A C20 H20B 109.5 . . ?
H20A C20 H20C 109.5 . . ?
H20B C20 H20C 109.5 . . ?
C22 C21 Mo2 72.5(2) . . ?
C22 C21 C25 107.5(3) . . ?
C22 C21 C26 127.5(4) . . ?
C25 C21 Mo2 73.0(2) . . ?
C25 C21 C26 124.7(4) . . ?
C26 C21 Mo2 124.9(3) . . ?
C21 C22 Mo2 72.2(2) . . ?
C21 C22 C23 108.2(3) . . ?
C21 C22 C27 125.9(4) . . ?
C23 C22 Mo2 72.9(2) . . ?
C23 C22 C27 125.4(4) . . ?
C27 C22 Mo2 127.1(3) . . ?
C22 C23 Mo2 71.7(2) . . ?
C22 C23 C28 125.1(4) . . ?
C24 C23 Mo2 74.8(2) . . ?
C24 C23 C22 108.0(4) . . ?
C24 C23 C28 126.4(4) . . ?
C28 C23 Mo2 125.3(3) . . ?
C23 C24 Mo2 70.6(2) . . ?
C23 C24 C29 126.6(4) . . ?
C25 C24 Mo2 70.6(2) . . ?
C25 C24 C23 108.2(3) . . ?
C25 C24 C29 125.0(4) . . ?
C29 C24 Mo2 128.4(3) . . ?
C21 C25 Mo2 71.3(2) . . ?
C21 C25 C30 125.1(4) . . ?
C24 C25 Mo2 74.8(2) . . ?
C24 C25 C21 108.0(3) . . ?
C24 C25 C30 126.6(4) . . ?
C30 C25 Mo2 125.2(3) . . ?
C21 C26 H26A 109.5 . . ?
C21 C26 H26B 109.5 . . ?
C21 C26 H26C 109.5 . . ?
H26A C26 H26B 109.5 . . ?
H26A C26 H26C 109.5 . . ?
H26B C26 H26C 109.5 . . ?
C22 C27 H27A 109.5 . . ?
C22 C27 H27B 109.5 . . ?
C22 C27 H27C 109.5 . . ?
H27A C27 H27B 109.5 . . ?
H27A C27 H27C 109.5 . . ?
H27B C27 H27C 109.5 . . ?
C23 C28 H28A 109.5 . . ?
C23 C28 H28B 109.5 . . ?
C23 C28 H28C 109.5 . . ?
H28A C28 H28B 109.5 . . ?
H28A C28 H28C 109.5 . . ?
H28B C28 H28C 109.5 . . ?
C24 C29 H29A 109.5 . . ?
C24 C29 H29B 109.5 . . ?
C24 C29 H29C 109.5 . . ?
H29A C29 H29B 109.5 . . ?
H29A C29 H29C 109.5 . . ?
H29B C29 H29C 109.5 . . ?
C25 C30 H30A 109.5 . . ?
C25 C30 H30B 109.5 . . ?
C25 C30 H30C 109.5 . . ?
H30A C30 H30B 109.5 . . ?
H30A C30 H30C 109.5 . . ?
H30B C30 H30C 109.5 . . ?
C32 C31 Mo3 75.1(2) . . ?
C32 C31 C35 107.7(4) . . ?
C32 C31 C36 127.6(4) . . ?
C35 C31 Mo3 71.1(2) . . ?
C35 C31 C36 123.2(4) . . ?
C36 C31 Mo3 130.0(3) . . ?
C31 C32 Mo3 70.6(2) . . ?
C31 C32 C33 107.8(4) . . ?
C31 C32 C37 126.4(4) . . ?
C33 C32 Mo3 70.7(2) . . ?
C33 C32 C37 125.7(4) . . ?
C37 C32 Mo3 127.2(3) . . ?
C32 C33 Mo3 74.9(2) . . ?
C32 C33 C38 126.2(4) . . ?
C34 C33 Mo3 71.6(2) . . ?
C34 C33 C32 108.1(4) . . ?
C34 C33 C38 124.9(4) . . ?
C38 C33 Mo3 127.7(3) . . ?
C33 C34 Mo3 73.4(2) . . ?
C33 C34 C39 125.2(4) . . ?
C35 C34 Mo3 72.0(2) . . ?
C35 C34 C33 107.9(4) . . ?
C35 C34 C39 126.3(4) . . ?
C39 C34 Mo3 127.6(3) . . ?
C31 C35 Mo3 73.7(2) . . ?
C31 C35 C40 124.1(4) . . ?
C34 C35 Mo3 73.1(2) . . ?
C34 C35 C31 108.4(4) . . ?
C34 C35 C40 127.1(4) . . ?
C40 C35 Mo3 124.9(3) . . ?
C31 C36 H36A 109.5 . . ?
C31 C36 H36B 109.5 . . ?
C31 C36 H36C 109.5 . . ?
H36A C36 H36B 109.5 . . ?
H36A C36 H36C 109.5 . . ?
H36B C36 H36C 109.5 . . ?
C32 C37 H37A 109.5 . . ?
C32 C37 H37B 109.5 . . ?
C32 C37 H37C 109.5 . . ?
H37A C37 H37B 109.5 . . ?
H37A C37 H37C 109.5 . . ?
H37B C37 H37C 109.5 . . ?
C33 C38 H38A 109.5 . . ?
C33 C38 H38B 109.5 . . ?
C33 C38 H38C 109.5 . . ?
H38A C38 H38B 109.5 . . ?
H38A C38 H38C 109.5 . . ?
H38B C38 H38C 109.5 . . ?
C34 C39 H39A 109.5 . . ?
C34 C39 H39B 109.5 . . ?
C34 C39 H39C 109.5 . . ?
H39A C39 H39B 109.5 . . ?
H39A C39 H39C 109.5 . . ?
H39B C39 H39C 109.5 . . ?
C35 C40 H40A 109.5 . . ?
C35 C40 H40B 109.5 . . ?
C35 C40 H40C 109.5 . . ?
H40A C40 H40B 109.5 . . ?
H40A C40 H40C 109.5 . . ?
H40B C40 H40C 109.5 . . ?
O1 C41 C42 123.2(4) . . ?
O1 C41 C46 121.8(4) . . ?
C42 C41 C46 114.9(4) . . ?
C41 C42 Cl1 116.7(3) . . ?
C43 C42 Cl1 119.9(4) . . ?
C43 C42 C41 123.4(4) . . ?
C42 C43 H43 120.2 . . ?
C42 C43 C44 119.6(4) . . ?
C44 C43 H43 120.2 . . ?
C43 C44 H44 120.3 . . ?
C43 C44 C45 119.4(4) . . ?
C45 C44 H44 120.3 . . ?
C44 C45 H45 120.3 . . ?
C46 C45 C44 119.5(4) . . ?
C46 C45 H45 120.3 . . ?
C41 C46 Cl2 118.0(3) . . ?
C45 C46 Cl2 118.9(3) . . ?
C45 C46 C41 123.1(4) . . ?
H47A C47 H47B 109.5 . . ?
H47A C47 H47C 109.5 . . ?
H47B C47 H47C 109.5 . . ?
C48 C47 H47A 109.5 . . ?
C48 C47 H47B 109.5 . . ?
C48 C47 H47C 109.5 . . ?
C49 C48 C47 121.5(6) . . ?
C49 C48 C53 118.0(5) . . ?
C53 C48 C47 120.4(5) . . ?
C48 C49 H49 119.6 . . ?
C48 C49 C50 120.7(5) . . ?
C50 C49 H49 119.6 . . ?
C49 C50 H50 119.5 . . ?
C51 C50 C49 120.9(5) . . ?
C51 C50 H50 119.5 . . ?
C50 C51 H51 120.8 . . ?
C52 C51 C50 118.5(5) . . ?
C52 C51 H51 120.8 . . ?
C51 C52 H52 119.6 . . ?
C51 C52 C53 120.8(5) . . ?
C53 C52 H52 119.6 . . ?
C48 C53 H53 119.4 . . ?
C52 C53 C48 121.1(5) . . ?
C52 C53 H53 119.4 . . ?
H54A C54 H54B 109.5 . . ?
H54A C54 H54C 109.5 . . ?
H54B C54 H54C 109.5 . . ?
C55 C54 H54A 109.5 . . ?
C55 C54 H54B 109.5 . . ?
C55 C54 H54C 109.5 . . ?
C56 C55 C54 122.5(13) . . ?
C56 C55 C60 116.0(15) . . ?
C60 C55 C54 121.5(13) . . ?
C55 C56 H56 118.6 . . ?
C57 C56 C55 122.8(13) . . ?
C57 C56 H56 118.6 . . ?
C56 C57 H57 119.8 . . ?
C56 C57 C58 120.3(16) . . ?
C58 C57 H57 119.8 . . ?
C57 C58 H58 121.3 . . ?
C59 C58 C57 117(3) . . ?
C59 C58 H58 121.3 . . ?
C58 C59 H59 119.5 . . ?
C60 C59 C58 121.1(16) . . ?
C60 C59 H59 119.5 . . ?
C55 C60 H60 118.9 . . ?
C59 C60 C55 122.1(14) . . ?
C59 C60 H60 118.9 . . ?

loop_
_geom_bond_atom_site_label_1
_geom_bond_atom_site_label_2
_geom_bond_distance
_geom_bond_site_symmetry_2
_geom_bond_publ_flag
U1 S1 2.6912(9) . ?
U1 S2 2.7195(9) . ?
U1 S3 2.6430(9) . ?
U1 O1 2.235(3) . ?
U1 C1 2.786(4) . ?
U1 C2 2.759(4) . ?
U1 C3 2.789(4) . ?
U1 C4 2.805(4) . ?
U1 C5 2.781(4) . ?
Mo1 S1 2.3642(9) . ?
Mo1 S2 2.3830(9) . ?
Mo1 S4 2.3261(9) . ?
Mo1 C11 2.342(4) . ?
Mo1 C12 2.339(4) . ?
Mo1 C13 2.360(4) . ?
Mo1 C14 2.351(4) . ?
Mo1 C15 2.353(4) . ?
Mo2 S1 2.3784(9) . ?
Mo2 S3 2.4388(9) . ?
Mo2 S4 2.3365(9) . ?
Mo2 C21 2.332(4) . ?
Mo2 C22 2.336(4) . ?
Mo2 C23 2.352(4) . ?
Mo2 C24 2.408(4) . ?
Mo2 C25 2.354(4) . ?
Mo3 S2 2.4049(9) . ?
Mo3 S3 2.4398(10) . ?
Mo3 S4 2.3326(9) . ?
Mo3 C31 2.378(4) . ?
Mo3 C32 2.437(4) . ?
Mo3 C33 2.383(4) . ?
Mo3 C34 2.359(4) . ?
Mo3 C35 2.344(4) . ?
Cl1 C42 1.747(5) . ?
Cl2 C46 1.742(4) . ?
O1 C41 1.317(5) . ?
C1 C2 1.431(6) . ?
C1 C5 1.411(6) . ?
C1 C6 1.493(6) . ?
C2 C3 1.418(6) . ?
C2 C7 1.506(6) . ?
C3 C4 1.420(6) . ?
C3 C8 1.505(6) . ?
C4 C5 1.416(6) . ?
C4 C9 1.505(6) . ?
C5 C10 1.500(6) . ?
C6 H6A 0.9800 . ?
C6 H6B 0.9800 . ?
C6 H6C 0.9800 . ?
C7 H7A 0.9800 . ?
C7 H7B 0.9800 . ?
C7 H7C 0.9800 . ?
C8 H8A 0.9800 . ?
C8 H8B 0.9800 . ?
C8 H8C 0.9800 . ?
C9 H9A 0.9800 . ?
C9 H9B 0.9800 . ?
C9 H9C 0.9800 . ?
C10 H10A 0.9800 . ?
C10 H10B 0.9800 . ?
C10 H10C 0.9800 . ?
C11 C12 1.431(6) . ?
C11 C15 1.420(6) . ?
C11 C16 1.500(6) . ?
C12 C13 1.411(6) . ?
C12 C17 1.502(6) . ?
C13 C14 1.410(7) . ?
C13 C18 1.506(6) . ?
C14 C15 1.432(6) . ?
C14 C19 1.501(6) . ?
C15 C20 1.500(6) . ?
C16 H16A 0.9800 . ?
C16 H16B 0.9800 . ?
C16 H16C 0.9800 . ?
C17 H17A 0.9800 . ?
C17 H17B 0.9800 . ?
C17 H17C 0.9800 . ?
C18 H18A 0.9800 . ?
C18 H18B 0.9800 . ?
C18 H18C 0.9800 . ?
C19 H19A 0.9800 . ?
C19 H19B 0.9800 . ?
C19 H19C 0.9800 . ?
C20 H20A 0.9800 . ?
C20 H20B 0.9800 . ?
C20 H20C 0.9800 . ?
C21 C22 1.418(6) . ?
C21 C25 1.438(5) . ?
C21 C26 1.501(6) . ?
C22 C23 1.428(6) . ?
C22 C27 1.505(6) . ?
C23 C24 1.418(6) . ?
C23 C28 1.499(6) . ?
C24 C25 1.417(5) . ?
C24 C29 1.494(6) . ?
C25 C30 1.499(6) . ?
C26 H26A 0.9800 . ?
C26 H26B 0.9800 . ?
C26 H26C 0.9800 . ?
C27 H27A 0.9800 . ?
C27 H27B 0.9800 . ?
C27 H27C 0.9800 . ?
C28 H28A 0.9800 . ?
C28 H28B 0.9800 . ?
C28 H28C 0.9800 . ?
C29 H29A 0.9800 . ?
C29 H29B 0.9800 . ?
C29 H29C 0.9800 . ?
C30 H30A 0.9800 . ?
C30 H30B 0.9800 . ?
C30 H30C 0.9800 . ?
C31 C32 1.420(6) . ?
C31 C35 1.432(6) . ?
C31 C36 1.500(6) . ?
C32 C33 1.428(6) . ?
C32 C37 1.492(6) . ?
C33 C34 1.426(6) . ?
C33 C38 1.503(6) . ?
C34 C35 1.411(6) . ?
C34 C39 1.492(6) . ?
C35 C40 1.503(6) . ?
C36 H36A 0.9800 . ?
C36 H36B 0.9800 . ?
C36 H36C 0.9800 . ?
C37 H37A 0.9800 . ?
C37 H37B 0.9800 . ?
C37 H37C 0.9800 . ?
C38 H38A 0.9800 . ?
C38 H38B 0.9800 . ?
C38 H38C 0.9800 . ?
C39 H39A 0.9800 . ?
C39 H39B 0.9800 . ?
C39 H39C 0.9800 . ?
C40 H40A 0.9800 . ?
C40 H40B 0.9800 . ?
C40 H40C 0.9800 . ?
C41 C42 1.401(6) . ?
C41 C46 1.405(6) . ?
C42 C43 1.378(6) . ?
C43 H43 0.9500 . ?
C43 C44 1.388(7) . ?
C44 H44 0.9500 . ?
C44 C45 1.392(7) . ?
C45 H45 0.9500 . ?
C45 C46 1.383(6) . ?
C47 H47A 0.9800 . ?
C47 H47B 0.9800 . ?
C47 H47C 0.9800 . ?
C47 C48 1.500(8) . ?
C48 C49 1.387(8) . ?
C48 C53 1.388(8) . ?
C49 H49 0.9500 . ?
C49 C50 1.387(8) . ?
C50 H50 0.9500 . ?
C50 C51 1.384(8) . ?
C51 H51 0.9500 . ?
C51 C52 1.380(8) . ?
C52 H52 0.9500 . ?
C52 C53 1.383(8) . ?
C53 H53 0.9500 . ?
C54 H54A 0.9800 . ?
C54 H54B 0.9800 . ?
C54 H54C 0.9800 . ?
C54 C55 1.48(4) . ?
C55 C56 1.387(15) . ?
C55 C60 1.389(15) . ?
C56 H56 0.9500 . ?
C56 C57 1.35(2) . ?
C57 H57 0.9500 . ?
C57 C58 1.40(2) . ?
C58 H58 0.9500 . ?
C58 C59 1.39(2) . ?
C59 H59 0.9500 . ?
C59 C60 1.35(2) . ?
C60 H60 0.9500 . ?

loop_
_geom_torsion_atom_site_label_1
_geom_torsion_atom_site_label_2
_geom_torsion_atom_site_label_3
_geom_torsion_atom_site_label_4
_geom_torsion
_geom_torsion_site_symmetry_1
_geom_torsion_site_symmetry_2
_geom_torsion_site_symmetry_3
_geom_torsion_site_symmetry_4
_geom_torsion_publ_flag
U1 O1 C41 C42 -14.1(7) . . . . ?
U1 O1 C41 C46 167.0(3) . . . . ?
U1 C1 C2 C3 -70.4(3) . . . . ?
U1 C1 C2 C7 113.4(4) . . . . ?
U1 C1 C5 C4 69.7(3) . . . . ?
U1 C1 C5 C10 -114.9(4) . . . . ?
U1 C2 C3 C4 -69.0(3) . . . . ?
U1 C2 C3 C8 120.1(4) . . . . ?
U1 C3 C4 C5 -67.6(3) . . . . ?
U1 C3 C4 C9 121.1(4) . . . . ?
U1 C4 C5 C1 -69.2(3) . . . . ?
U1 C4 C5 C10 115.5(4) . . . . ?
Mo1 C11 C12 C13 -65.3(3) . . . . ?
Mo1 C11 C12 C17 120.5(4) . . . . ?
Mo1 C11 C15 C14 63.9(3) . . . . ?
Mo1 C11 C15 C20 -124.1(4) . . . . ?
Mo1 C12 C13 C14 -63.1(3) . . . . ?
Mo1 C12 C13 C18 121.9(4) . . . . ?
Mo1 C13 C14 C15 -64.4(3) . . . . ?
Mo1 C13 C14 C19 123.6(4) . . . . ?
Mo1 C14 C15 C11 -63.7(3) . . . . ?
Mo1 C14 C15 C20 124.1(4) . . . . ?
Mo2 C21 C22 C23 -64.5(3) . . . . ?
Mo2 C21 C22 C27 123.4(4) . . . . ?
Mo2 C21 C25 C24 66.3(3) . . . . ?
Mo2 C21 C25 C30 -120.4(4) . . . . ?
Mo2 C22 C23 C24 -66.5(3) . . . . ?
Mo2 C22 C23 C28 120.7(4) . . . . ?
Mo2 C23 C24 C25 -60.9(3) . . . . ?
Mo2 C23 C24 C29 124.0(4) . . . . ?
Mo2 C24 C25 C21 -64.1(2) . . . . ?
Mo2 C24 C25 C30 122.8(4) . . . . ?
Mo3 C31 C32 C33 -61.2(3) . . . . ?
Mo3 C31 C32 C37 122.4(4) . . . . ?
Mo3 C31 C35 C34 65.4(3) . . . . ?
Mo3 C31 C35 C40 -121.5(4) . . . . ?
Mo3 C32 C33 C34 -64.4(3) . . . . ?
Mo3 C32 C33 C38 125.9(4) . . . . ?
Mo3 C33 C34 C35 -64.2(3) . . . . ?
Mo3 C33 C34 C39 124.6(4) . . . . ?
Mo3 C34 C35 C31 -65.7(3) . . . . ?
Mo3 C34 C35 C40 121.4(4) . . . . ?
Cl1 C42 C43 C44 -177.2(4) . . . . ?
O1 C41 C42 Cl1 -2.8(5) . . . . ?
O1 C41 C42 C43 178.7(4) . . . . ?
O1 C41 C46 Cl2 0.7(5) . . . . ?
O1 C41 C46 C45 -179.3(4) . . . . ?
C1 C2 C3 U1 70.2(3) . . . . ?
C1 C2 C3 C4 1.2(4) . . . . ?
C1 C2 C3 C8 -169.7(4) . . . . ?
C2 C1 C5 U1 -67.5(3) . . . . ?
C2 C1 C5 C4 2.2(5) . . . . ?
C2 C1 C5 C10 177.5(4) . . . . ?
C2 C3 C4 U1 67.7(3) . . . . ?
C2 C3 C4 C5 0.1(5) . . . . ?
C2 C3 C4 C9 -171.2(4) . . . . ?
C3 C4 C5 U1 67.8(3) . . . . ?
C3 C4 C5 C1 -1.4(5) . . . . ?
C3 C4 C5 C10 -176.8(4) . . . . ?
C5 C1 C2 U1 68.3(3) . . . . ?
C5 C1 C2 C3 -2.1(4) . . . . ?
C5 C1 C2 C7 -178.4(4) . . . . ?
C6 C1 C2 U1 -119.9(4) . . . . ?
C6 C1 C2 C3 169.7(4) . . . . ?
C6 C1 C2 C7 -6.5(7) . . . . ?
C6 C1 C5 U1 120.3(4) . . . . ?
C6 C1 C5 C4 -170.0(4) . . . . ?
C6 C1 C5 C10 5.4(7) . . . . ?
C7 C2 C3 U1 -113.5(4) . . . . ?
C7 C2 C3 C4 177.5(4) . . . . ?
C7 C2 C3 C8 6.6(6) . . . . ?
C8 C3 C4 U1 -121.7(4) . . . . ?
C8 C3 C4 C5 170.7(4) . . . . ?
C8 C3 C4 C9 -0.6(7) . . . . ?
C9 C4 C5 U1 -120.6(4) . . . . ?
C9 C4 C5 C1 170.2(4) . . . . ?
C9 C4 C5 C10 -5.2(7) . . . . ?
C11 C12 C13 Mo1 64.6(3) . . . . ?
C11 C12 C13 C14 1.5(5) . . . . ?
C11 C12 C13 C18 -173.5(4) . . . . ?
C12 C11 C15 Mo1 -64.0(3) . . . . ?
C12 C11 C15 C14 -0.1(5) . . . . ?
C12 C11 C15 C20 171.9(4) . . . . ?
C12 C13 C14 Mo1 62.8(3) . . . . ?
C12 C13 C14 C15 -1.6(5) . . . . ?
C12 C13 C14 C19 -173.6(4) . . . . ?
C13 C14 C15 Mo1 64.8(3) . . . . ?
C13 C14 C15 C11 1.0(5) . . . . ?
C13 C14 C15 C20 -171.1(4) . . . . ?
C15 C11 C12 Mo1 64.5(3) . . . . ?
C15 C11 C12 C13 -0.9(5) . . . . ?
C15 C11 C12 C17 -175.0(4) . . . . ?
C16 C11 C12 Mo1 -120.8(4) . . . . ?
C16 C11 C12 C13 173.9(4) . . . . ?
C16 C11 C12 C17 -0.3(7) . . . . ?
C16 C11 C15 Mo1 121.5(4) . . . . ?
C16 C11 C15 C14 -174.6(4) . . . . ?
C16 C11 C15 C20 -2.6(7) . . . . ?
C17 C12 C13 Mo1 -121.3(4) . . . . ?
C17 C12 C13 C14 175.6(4) . . . . ?
C17 C12 C13 C18 0.6(7) . . . . ?
C18 C13 C14 Mo1 -122.2(4) . . . . ?
C18 C13 C14 C15 173.5(4) . . . . ?
C18 C13 C14 C19 1.5(7) . . . . ?
C19 C14 C15 Mo1 -123.1(4) . . . . ?
C19 C14 C15 C11 173.2(4) . . . . ?
C19 C14 C15 C20 1.1(7) . . . . ?
C21 C22 C23 Mo2 64.0(3) . . . . ?
C21 C22 C23 C24 -2.5(4) . . . . ?
C21 C22 C23 C28 -175.3(4) . . . . ?
C22 C21 C25 Mo2 -64.7(3) . . . . ?
C22 C21 C25 C24 1.6(4) . . . . ?
C22 C21 C25 C30 174.9(4) . . . . ?
C22 C23 C24 Mo2 64.4(3) . . . . ?
C22 C23 C24 C25 3.5(4) . . . . ?
C22 C23 C24 C29 -171.6(4) . . . . ?
C23 C24 C25 Mo2 60.9(3) . . . . ?
C23 C24 C25 C21 -3.2(4) . . . . ?
C23 C24 C25 C30 -176.3(4) . . . . ?
C25 C21 C22 Mo2 65.0(2) . . . . ?
C25 C21 C22 C23 0.6(4) . . . . ?
C25 C21 C22 C27 -171.6(4) . . . . ?
C26 C21 C22 Mo2 -120.9(4) . . . . ?
C26 C21 C22 C23 174.6(4) . . . . ?
C26 C21 C22 C27 2.5(6) . . . . ?
C26 C21 C25 Mo2 121.0(4) . . . . ?
C26 C21 C25 C24 -172.6(4) . . . . ?
C26 C21 C25 C30 0.6(6) . . . . ?
C27 C22 C23 Mo2 -123.8(4) . . . . ?
C27 C22 C23 C24 169.7(4) . . . . ?
C27 C22 C23 C28 -3.0(6) . . . . ?
C28 C23 C24 Mo2 -122.9(4) . . . . ?
C28 C23 C24 C25 176.1(4) . . . . ?
C28 C23 C24 C29 1.0(7) . . . . ?
C29 C24 C25 Mo2 -123.9(4) . . . . ?
C29 C24 C25 C21 172.0(4) . . . . ?
C29 C24 C25 C30 -1.1(6) . . . . ?
C31 C32 C33 Mo3 61.2(3) . . . . ?
C31 C32 C33 C34 -3.2(4) . . . . ?
C31 C32 C33 C38 -172.9(4) . . . . ?
C32 C31 C35 Mo3 -66.8(3) . . . . ?
C32 C31 C35 C34 -1.4(4) . . . . ?
C32 C31 C35 C40 171.7(4) . . . . ?
C32 C33 C34 Mo3 66.5(3) . . . . ?
C32 C33 C34 C35 2.3(4) . . . . ?
C32 C33 C34 C39 -168.8(4) . . . . ?
C33 C34 C35 Mo3 65.2(3) . . . . ?
C33 C34 C35 C31 -0.6(4) . . . . ?
C33 C34 C35 C40 -173.5(4) . . . . ?
C35 C31 C32 Mo3 64.1(3) . . . . ?
C35 C31 C32 C33 2.8(4) . . . . ?
C35 C31 C32 C37 -173.5(4) . . . . ?
C36 C31 C32 Mo3 -129.4(4) . . . . ?
C36 C31 C32 C33 169.3(4) . . . . ?
C36 C31 C32 C37 -7.0(7) . . . . ?
C36 C31 C35 Mo3 126.0(4) . . . . ?
C36 C31 C35 C34 -168.6(4) . . . . ?
C36 C31 C35 C40 4.5(6) . . . . ?
C37 C32 C33 Mo3 -122.5(4) . . . . ?
C37 C32 C33 C34 173.2(4) . . . . ?
C37 C32 C33 C38 3.5(7) . . . . ?
C38 C33 C34 Mo3 -123.6(4) . . . . ?
C38 C33 C34 C35 172.2(4) . . . . ?
C38 C33 C34 C39 1.0(7) . . . . ?
C39 C34 C35 Mo3 -123.8(4) . . . . ?
C39 C34 C35 C31 170.5(4) . . . . ?
C39 C34 C35 C40 -2.4(7) . . . . ?
C41 C42 C43 C44 1.2(7) . . . . ?
C42 C41 C46 Cl2 -178.3(3) . . . . ?
C42 C41 C46 C45 1.7(6) . . . . ?
C42 C43 C44 C45 0.7(7) . . . . ?
C43 C44 C45 C46 -1.3(7) . . . . ?
C44 C45 C46 Cl2 -180.0(4) . . . . ?
C44 C45 C46 C41 0.0(7) . . . . ?
C46 C41 C42 Cl1 176.1(3) . . . . ?
C46 C41 C42 C43 -2.3(6) . . . . ?
C47 C48 C49 C50 -177.0(5) . . . . ?
C47 C48 C53 C52 175.5(5) . . . . ?
C48 C49 C50 C51 1.6(8) . . . . ?
C49 C48 C53 C52 -1.4(7) . . . . ?
C49 C50 C51 C52 -1.5(8) . . . . ?
C50 C51 C52 C53 0.0(8) . . . . ?
C51 C52 C53 C48 1.5(8) . . . . ?
C53 C48 C49 C50 -0.2(7) . . . . ?
C54 C55 C56 C57 177(3) . . . . ?
C54 C55 C60 C59 -176(3) . . . . ?
C55 C56 C57 C58 2(5) . . . . ?
C56 C55 C60 C59 6(6) . . . . ?
C56 C57 C58 C59 0(5) . . . . ?
C57 C58 C59 C60 2(5) . . . . ?
C58 C59 C60 C55 -5(5) . . . . ?
C60 C55 C56 C57 -5(6) . . . . ?

loop_
_exptl_oxdiff_crystal_face_indexfrac_h
_exptl_oxdiff_crystal_face_indexfrac_k
_exptl_oxdiff_crystal_face_indexfrac_l
_exptl_oxdiff_crystal_face_x
_exptl_oxdiff_crystal_face_y
_exptl_oxdiff_crystal_face_z
-0.3583 -10.7269 -9.2055 0.0777 -0.9792 -0.1873
0.3583 10.7269 9.2055 -0.0777 0.9792 0.1873
-0.4526 9.4727 -10.9364 0.4376 0.0339 0.8985
0.8515 -9.4137 10.7820 -0.4866 -0.0378 -0.8728
-7.2128 -0.5659 2.2086 0.9063 0.0721 -0.4165
7.2156 0.4497 -2.0739 -0.9113 -0.0725 0.4054
